data_4331801
loop_
_publ_author_name
'Papish, Elizabeth T.'
'Taylor, Michael T.'
'Jernigan, Finith E.'
'Rodig, Michael J.'
'Shawhan, Robert R.'
'Yap, Glenn P. A.'
'Jov\'e, Fernando A.'

_publ_section_title
;
 Synthesis of Zinc, Copper, Nickel, Cobalt, and Iron Complexes Using
 Tris(pyrazolyl)methane Sulfonate Ligands:&#x00A0; A Structural Model for
 N,N,O Binding in Metalloenzymes
;
_journal_issue 5
_journal_name_full 'Inorganic Chemistry'
_journal_page_first 2242
_journal_page_last 2250
_journal_paper_doi 10.1021/ic051579a
_journal_volume 45
_journal_year 2006
_chemical_formula_sum 'C108 H172 Cl8 Li4 N24 O20 S4 Zn4'
_chemical_formula_weight 2827.78
_chemical_name_systematic
; 
 ? 
;
_space_group_IT_number 14
_symmetry_cell_setting monoclinic
_symmetry_space_group_name_Hall '-P 2ybc'
_symmetry_space_group_name_H-M 'P 1 21/c 1'
_atom_sites_solution_hydrogens geom
_atom_sites_solution_primary direct
_atom_sites_solution_secondary difmap
_audit_creation_method SHELXL-97
_cell_angle_alpha 90.00
_cell_angle_beta 103.588(4)
_cell_angle_gamma 90.00
_cell_formula_units_Z 2
_cell_length_a 16.390(5)
_cell_length_b 18.811(5)
_cell_length_c 22.252(6)
_cell_measurement_reflns_used 916
_cell_measurement_temperature 120(2)
_cell_measurement_theta_max 24.05
_cell_measurement_theta_min 2.29
_cell_volume 6669(3)
_computing_cell_refinement 'SHELXTL, Sheldrick (2001)'
_computing_data_collection 'SMART, Bruker (2002)'
_computing_data_reduction 'SHELXTL, Sheldrick (2001)'
_computing_molecular_graphics 'SHELXTL, Sheldrick (2001)'
_computing_publication_material 'SHELXTL, Sheldrick (2001)'
_computing_structure_refinement 'SHELXL-97 (Sheldrick, 1997)'
_computing_structure_solution 'SHELXS-97 (Sheldrick, 1990)'
_diffrn_ambient_temperature 120(2)
_diffrn_detector_area_resol_mean 836.6
_diffrn_measured_fraction_theta_full 0.859
_diffrn_measured_fraction_theta_max 0.859
_diffrn_measurement_device_type 'Bruker AXS APEX diffractometer'
_diffrn_measurement_method \w
_diffrn_radiation_monochromator graphite
_diffrn_radiation_source 'fine-focus sealed tube'
_diffrn_radiation_type MoK\a
_diffrn_radiation_wavelength 0.71073
_diffrn_reflns_av_R_equivalents 0.0362
_diffrn_reflns_av_sigmaI/netI 0.0481
_diffrn_reflns_limit_h_max 20
_diffrn_reflns_limit_h_min -20
_diffrn_reflns_limit_k_max 24
_diffrn_reflns_limit_k_min -25
_diffrn_reflns_limit_l_max 27
_diffrn_reflns_limit_l_min -29
_diffrn_reflns_number 37005
_diffrn_reflns_theta_full 28.31
_diffrn_reflns_theta_max 28.31
_diffrn_reflns_theta_min 1.77
_diffrn_standards_decay_% <1
_exptl_absorpt_coefficient_mu 1.004
_exptl_absorpt_correction_T_max 0.8479
_exptl_absorpt_correction_T_min 0.7874
_exptl_absorpt_correction_type multi-scan
_exptl_absorpt_process_details 'SADABS, Sheldrick (2003)'
_exptl_crystal_colour colorless
_exptl_crystal_density_diffrn 1.408
_exptl_crystal_density_method 'not measured'
_exptl_crystal_description block
_exptl_crystal_F_000 2960
_exptl_crystal_size_max 0.25
_exptl_crystal_size_mid 0.19
_exptl_crystal_size_min 0.17
_refine_diff_density_max 0.831
_refine_diff_density_min -0.618
_refine_diff_density_rms 0.078
_refine_ls_extinction_method none
_refine_ls_goodness_of_fit_ref 1.029
_refine_ls_hydrogen_treatment constr
_refine_ls_matrix_type full
_refine_ls_number_parameters 787
_refine_ls_number_reflns 14268
_refine_ls_number_restraints 0
_refine_ls_restrained_S_all 1.029
_refine_ls_R_factor_all 0.0604
_refine_ls_R_factor_gt 0.0440
_refine_ls_shift/su_max 0.002
_refine_ls_shift/su_mean 0.000
_refine_ls_structure_factor_coef Fsqd
_refine_ls_weighting_details 'calc w=1/[\s^2^(Fo^2^)+(0.0450P)^2^+4.1951P] where P=(Fo^2^+2Fc^2^)/3'
_refine_ls_weighting_scheme calc
_refine_ls_wR_factor_gt 0.0965
_refine_ls_wR_factor_ref 0.1042
_reflns_number_gt 11270
_reflns_number_total 14268
_reflns_threshold_expression >2sigma(I)
_cod_data_source_file ic051579asup1.cif
_cod_data_source_block lizp001
_cod_depositor_comments
;
The following automatic conversions were performed:

'_symmetry_cell_setting' value 'Monoclinic' changed to 'monoclinic'
according to /home/saulius/struct/CIF-dictionaries/cif_core.dic
dictionary named 'cif_core.dic' version 2.4.2 from 2011-04-26.

Automatic conversion script
Id: cif_fix_values 1891 2012-01-12 08:04:46Z andrius 
;
_cod_original_cell_volume 6668(3)
_cod_original_sg_symbol_H-M P2(1)/c
_cod_database_code 4331801

loop_
_symmetry_equiv_pos_as_xyz
'x, y, z'
'-x, y+1/2, -z+1/2'
'-x, -y, -z'
'x, -y-1/2, z-1/2'

loop_
_atom_site_label
_atom_site_type_symbol
_atom_site_fract_x
_atom_site_fract_y
_atom_site_fract_z
_atom_site_U_iso_or_equiv
_atom_site_adp_type
_atom_site_occupancy
_atom_site_symmetry_multiplicity
_atom_site_calc_flag
_atom_site_refinement_flags
Zn1 Zn 0.125710(19) 0.188788(16) 0.100915(14) 0.01792(8) Uani 1 1 d .
Zn2 Zn 0.381242(18) 0.764167(15) 0.393615(14) 0.01630(8) Uani 1 1 d .
Cl1 Cl 0.17858(4) 0.15379(4) 0.02126(3) 0.02480(15) Uani 1 1 d .
Cl2 Cl 0.14995(5) 0.30377(4) 0.12061(4) 0.02886(16) Uani 1 1 d .
Cl3 Cl 0.32285(4) 0.77716(4) 0.47281(3) 0.02410(15) Uani 1 1 d .
Cl4 Cl 0.35781(5) 0.65748(4) 0.34896(4) 0.03299(18) Uani 1 1 d .
Li1 Li 0.1213(3) 0.0373(3) -0.0026(2) 0.0222(10) Uani 1 1 d .
Li2 Li 0.3887(3) 0.9264(3) 0.5218(2) 0.0246(10) Uani 1 1 d .
N1 N 0.00517(13) 0.16246(11) 0.09794(10) 0.0175(5) Uani 1 1 d .
N2 N -0.01852(13) 0.11983(11) 0.14135(10) 0.0162(5) Uani 1 1 d .
N3 N 0.16690(13) 0.12514(11) 0.17561(10) 0.0167(5) Uani 1 1 d .
N4 N 0.11812(13) 0.08006(11) 0.20069(10) 0.0157(4) Uani 1 1 d .
N5 N -0.01295(14) 0.07513(12) 0.26490(10) 0.0203(5) Uani 1 1 d .
N6 N -0.00636(13) 0.03099(11) 0.21663(10) 0.0168(5) Uani 1 1 d .
N7 N 0.34703(13) 0.83703(11) 0.32533(10) 0.0164(5) Uani 1 1 d .
N8 N 0.40069(13) 0.88169(11) 0.30516(10) 0.0163(5) Uani 1 1 d .
N9 N 0.50401(13) 0.79260(11) 0.40767(10) 0.0159(5) Uani 1 1 d .
N10 N 0.53264(13) 0.84119(10) 0.37126(9) 0.0145(4) Uani 1 1 d .
N11 N 0.54768(14) 0.89945(11) 0.25762(10) 0.0179(5) Uani 1 1 d .
N12 N 0.52770(13) 0.93808(11) 0.30478(10) 0.0159(5) Uani 1 1 d .
O1 O 0.07477(12) 0.02940(10) 0.06767(8) 0.0224(4) Uani 1 1 d .
O2 O -0.05147(11) -0.02595(10) 0.08405(8) 0.0212(4) Uani 1 1 d .
O3 O 0.08563(11) -0.06555(9) 0.14279(8) 0.0208(4) Uani 1 1 d .
O4 O 0.21498(12) -0.02772(11) 0.01258(9) 0.0264(4) Uani 1 1 d .
O5 O 0.42270(11) 0.91918(9) 0.44225(8) 0.0207(4) Uani 1 1 d .
O6 O 0.41576(11) 1.02056(9) 0.37324(8) 0.0210(4) Uani 1 1 d .
O7 O 0.54961(11) 0.98354(9) 0.43928(8) 0.0188(4) Uani 1 1 d .
O8 O 0.27286(12) 0.96162(10) 0.50259(9) 0.0280(5) Uani 1 1 d .
O9 O 0.41241(11) 0.86614(9) 0.59627(9) 0.0208(4) Uani 1 1 d .
O10 O 0.05335(18) 0.30416(13) 0.30991(12) 0.0552(7) Uani 1 1 d .
S1 S 0.03605(4) -0.00896(3) 0.10990(3) 0.01618(14) Uani 1 1 d .
S2 S 0.46558(4) 0.96383(3) 0.40656(3) 0.01520(13) Uani 1 1 d .
C1 C -0.10279(16) 0.12609(14) 0.13600(13) 0.0208(6) Uani 1 1 d .
H1A H -0.1347 0.1011 0.1597 0.025 Uiso 1 1 calc R
C2 C -0.13332(17) 0.17439(14) 0.09083(13) 0.0230(6) Uani 1 1 d .
H2A H -0.1897 0.1903 0.0775 0.028 Uiso 1 1 calc R
C3 C -0.06421(17) 0.19583(14) 0.06797(12) 0.0196(6) Uani 1 1 d .
C4 C -0.06171(18) 0.24841(15) 0.01775(13) 0.0255(6) Uani 1 1 d .
H4A H -0.0036 0.2493 0.0108 0.031 Uiso 1 1 calc R
C5 C -0.1224(2) 0.22582(18) -0.04218(14) 0.0357(8) Uani 1 1 d .
H5A H -0.1225 0.2616 -0.0742 0.054 Uiso 1 1 calc R
H5B H -0.1791 0.2215 -0.0352 0.054 Uiso 1 1 calc R
H5C H -0.1048 0.1799 -0.0556 0.054 Uiso 1 1 calc R
C6 C -0.0831(2) 0.32263(16) 0.03715(16) 0.0361(8) Uani 1 1 d .
H6A H -0.0819 0.3564 0.0039 0.054 Uiso 1 1 calc R
H6B H -0.0418 0.3369 0.0746 0.054 Uiso 1 1 calc R
H6C H -0.1393 0.3222 0.0454 0.054 Uiso 1 1 calc R
C7 C 0.16569(17) 0.04614(14) 0.25040(12) 0.0201(6) Uani 1 1 d .
H7A H 0.1467 0.0112 0.2748 0.024 Uiso 1 1 calc R
C8 C 0.24564(17) 0.07098(14) 0.25922(13) 0.0206(6) Uani 1 1 d .
H8A H 0.2927 0.0576 0.2910 0.025 Uiso 1 1 calc R
C9 C 0.24446(16) 0.12023(14) 0.21198(12) 0.0190(6) Uani 1 1 d .
C10 C 0.31493(16) 0.16559(15) 0.20055(13) 0.0229(6) Uani 1 1 d .
H10A H 0.2990 0.1834 0.1570 0.028 Uiso 1 1 calc R
C11 C 0.39497(17) 0.12132(17) 0.20849(14) 0.0301(7) Uani 1 1 d .
H11A H 0.3843 0.0805 0.1804 0.045 Uiso 1 1 calc R
H11B H 0.4123 0.1045 0.2513 0.045 Uiso 1 1 calc R
H11C H 0.4397 0.1506 0.1989 0.045 Uiso 1 1 calc R
C12 C 0.32947(19) 0.22951(15) 0.24419(15) 0.0305(7) Uani 1 1 d .
H12A H 0.2788 0.2590 0.2363 0.046 Uiso 1 1 calc R
H12B H 0.3767 0.2576 0.2371 0.046 Uiso 1 1 calc R
H12C H 0.3423 0.2129 0.2871 0.046 Uiso 1 1 calc R
C13 C -0.03631(16) -0.03550(14) 0.22332(13) 0.0195(6) Uani 1 1 d .
H13A H -0.0382 -0.0746 0.1960 0.023 Uiso 1 1 calc R
C14 C -0.06283(17) -0.03461(14) 0.27665(13) 0.0229(6) Uani 1 1 d .
H14A H -0.0868 -0.0730 0.2943 0.028 Uiso 1 1 calc R
C15 C -0.04765(16) 0.03465(14) 0.30060(12) 0.0204(6) Uani 1 1 d .
C16 C -0.06798(18) 0.06410(15) 0.35825(13) 0.0253(6) Uani 1 1 d .
H16A H -0.0458 0.1137 0.3645 0.030 Uiso 1 1 calc R
C17 C -0.16288(19) 0.06639(18) 0.35071(15) 0.0356(8) Uani 1 1 d .
H17A H -0.1757 0.0881 0.3874 0.053 Uiso 1 1 calc R
H17B H -0.1854 0.0179 0.3457 0.053 Uiso 1 1 calc R
H17C H -0.1885 0.0946 0.3141 0.053 Uiso 1 1 calc R
C18 C -0.0265(2) 0.0200(2) 0.41434(14) 0.0409(9) Uani 1 1 d .
H18A H 0.0345 0.0206 0.4192 0.061 Uiso 1 1 calc R
H18B H -0.0470 -0.0290 0.4086 0.061 Uiso 1 1 calc R
H18C H -0.0403 0.0401 0.4514 0.061 Uiso 1 1 calc R
C19 C 0.03200(15) 0.05963(13) 0.17022(11) 0.0145(5) Uani 1 1 d .
C20 C 0.2570(2) -0.04418(19) 0.07495(14) 0.0372(8) Uani 1 1 d .
H20A H 0.2235 -0.0786 0.0928 0.045 Uiso 1 1 calc R
H20B H 0.2644 -0.0006 0.1005 0.045 Uiso 1 1 calc R
C21 C 0.3373(3) -0.0741(3) 0.0741(2) 0.103(2) Uani 1 1 d .
H21A H 0.3402 -0.1240 0.0888 0.124 Uiso 1 1 calc R
H21B H 0.3824 -0.0468 0.1020 0.124 Uiso 1 1 calc R
C22 C 0.3490(2) -0.07178(17) 0.01072(15) 0.0340(7) Uani 1 1 d .
H22A H 0.3477 -0.1202 -0.0069 0.041 Uiso 1 1 calc R
H22B H 0.4032 -0.0491 0.0097 0.041 Uiso 1 1 calc R
C23 C 0.27600(18) -0.02780(17) -0.02452(14) 0.0290(7) Uani 1 1 d .
H23A H 0.2944 0.0213 -0.0305 0.035 Uiso 1 1 calc R
H23B H 0.2520 -0.0491 -0.0656 0.035 Uiso 1 1 calc R
C24 C 0.36005(17) 0.91502(14) 0.25246(12) 0.0200(6) Uani 1 1 d .
H24A H 0.3833 0.9496 0.2301 0.024 Uiso 1 1 calc R
C25 C 0.27974(18) 0.88974(14) 0.23741(13) 0.0223(6) Uani 1 1 d .
H25A H 0.2366 0.9025 0.2025 0.027 Uiso 1 1 calc R
C26 C 0.27381(17) 0.84111(14) 0.28393(12) 0.0201(6) Uani 1 1 d .
C27 C 0.20016(17) 0.79694(15) 0.29016(14) 0.0258(6) Uani 1 1 d .
H27A H 0.2168 0.7688 0.3293 0.031 Uiso 1 1 calc R
C28 C 0.12623(18) 0.84453(17) 0.29448(15) 0.0337(7) Uani 1 1 d .
H28A H 0.1431 0.8766 0.3299 0.051 Uiso 1 1 calc R
H28B H 0.0792 0.8150 0.2998 0.051 Uiso 1 1 calc R
H28C H 0.1090 0.8726 0.2565 0.051 Uiso 1 1 calc R
C29 C 0.1757(2) 0.74519(18) 0.23647(17) 0.0424(9) Uani 1 1 d .
H29A H 0.1290 0.7154 0.2422 0.064 Uiso 1 1 calc R
H29B H 0.2239 0.7150 0.2349 0.064 Uiso 1 1 calc R
H29C H 0.1584 0.7718 0.1977 0.064 Uiso 1 1 calc R
C30 C 0.61761(16) 0.83636(13) 0.38105(12) 0.0177(6) Uani 1 1 d .
H30A H 0.6525 0.8651 0.3624 0.021 Uiso 1 1 calc R
C31 C 0.64369(16) 0.78303(13) 0.42239(12) 0.0183(6) Uani 1 1 d .
H31A H 0.6996 0.7668 0.4376 0.022 Uiso 1 1 calc R
C32 C 0.57122(16) 0.75703(13) 0.43797(12) 0.0170(5) Uani 1 1 d .
C33 C 0.56326(17) 0.69849(13) 0.48212(12) 0.0200(6) Uani 1 1 d .
H33A H 0.5065 0.7016 0.4913 0.024 Uiso 1 1 calc R
C34 C 0.57144(19) 0.62591(14) 0.45275(14) 0.0266(6) Uani 1 1 d .
H34A H 0.5650 0.5881 0.4816 0.040 Uiso 1 1 calc R
H34B H 0.6268 0.6221 0.4434 0.040 Uiso 1 1 calc R
H34C H 0.5278 0.6211 0.4144 0.040 Uiso 1 1 calc R
C35 C 0.62974(18) 0.70825(16) 0.54241(13) 0.0256(6) Uani 1 1 d .
H35A H 0.6256 0.7563 0.5584 0.038 Uiso 1 1 calc R
H35B H 0.6857 0.7013 0.5347 0.038 Uiso 1 1 calc R
H35C H 0.6206 0.6733 0.5729 0.038 Uiso 1 1 calc R
C36 C 0.55802(17) 1.00596(13) 0.30675(12) 0.0188(6) Uani 1 1 d .
H36A H 0.5522 1.0422 0.3352 0.023 Uiso 1 1 calc R
C37 C 0.59810(18) 1.01125(14) 0.26009(12) 0.0229(6) Uani 1 1 d .
H37A H 0.6257 1.0520 0.2491 0.027 Uiso 1 1 calc R
C38 C 0.59057(17) 0.94397(13) 0.23115(12) 0.0184(6) Uani 1 1 d .
C39 C 0.62435(17) 0.92185(14) 0.17712(12) 0.0217(6) Uani 1 1 d .
H39A H 0.6114 0.8703 0.1690 0.026 Uiso 1 1 calc R
C40 C 0.5816(2) 0.96363(16) 0.11985(13) 0.0304(7) Uani 1 1 d .
H40A H 0.5211 0.9543 0.1103 0.046 Uiso 1 1 calc R
H40B H 0.6045 0.9490 0.0849 0.046 Uiso 1 1 calc R
H40C H 0.5916 1.0145 0.1276 0.046 Uiso 1 1 calc R
C41 C 0.71918(19) 0.9313(2) 0.19137(16) 0.0413(9) Uani 1 1 d .
H41A H 0.7404 0.9146 0.1562 0.062 Uiso 1 1 calc R
H41B H 0.7451 0.9036 0.2282 0.062 Uiso 1 1 calc R
H41C H 0.7331 0.9817 0.1989 0.062 Uiso 1 1 calc R
C42 C 0.48270(15) 0.90234(13) 0.34407(11) 0.0149(5) Uani 1 1 d .
C43 C 0.22762(19) 0.96406(17) 0.43885(15) 0.0338(7) Uani 1 1 d .
H43A H 0.1696 0.9462 0.4341 0.041 Uiso 1 1 calc R
H43B H 0.2561 0.9348 0.4129 0.041 Uiso 1 1 calc R
C44 C 0.2270(2) 1.04134(18) 0.42062(15) 0.0388(8) Uani 1 1 d .
H44A H 0.1713 1.0553 0.3951 0.047 Uiso 1 1 calc R
H44B H 0.2701 1.0510 0.3971 0.047 Uiso 1 1 calc R
C45 C 0.2465(3) 1.0806(2) 0.48150(18) 0.0678(14) Uani 1 1 d .
H45A H 0.3009 1.1057 0.4877 0.081 Uiso 1 1 calc R
H45B H 0.2020 1.1157 0.4829 0.081 Uiso 1 1 calc R
C46 C 0.2501(2) 1.02529(16) 0.52932(15) 0.0332(7) Uani 1 1 d .
H46A H 0.2926 1.0376 0.5674 0.040 Uiso 1 1 calc R
H46B H 0.1949 1.0199 0.5396 0.040 Uiso 1 1 calc R
C47 C 0.34937(19) 0.83524(16) 0.62387(14) 0.0311(7) Uani 1 1 d .
H47A H 0.3023 0.8156 0.5919 0.037 Uiso 1 1 calc R
H47B H 0.3272 0.8708 0.6487 0.037 Uiso 1 1 calc R
C48 C 0.3971(3) 0.77580(19) 0.66513(18) 0.0562(11) Uani 1 1 d .
H48A H 0.4256 0.7943 0.7064 0.067 Uiso 1 1 calc R
H48B H 0.3588 0.7368 0.6703 0.067 Uiso 1 1 calc R
C49 C 0.4593(2) 0.75126(18) 0.63017(19) 0.0478(10) Uani 1 1 d .
H49A H 0.5084 0.7286 0.6580 0.057 Uiso 1 1 calc R
H49B H 0.4335 0.7172 0.5972 0.057 Uiso 1 1 calc R
C50 C 0.48328(19) 0.81819(15) 0.60369(16) 0.0318(7) Uani 1 1 d .
H50A H 0.5334 0.8392 0.6318 0.038 Uiso 1 1 calc R
H50B H 0.4965 0.8089 0.5632 0.038 Uiso 1 1 calc R
C51 C 0.0495(2) 0.2789(2) 0.36862(17) 0.0507(10) Uani 1 1 d .
H51A H -0.0068 0.2590 0.3672 0.061 Uiso 1 1 calc R
H51B H 0.0601 0.3182 0.3990 0.061 Uiso 1 1 calc R
C52 C 0.1152(2) 0.22236(17) 0.38702(16) 0.0417(8) Uani 1 1 d .
H52A H 0.1521 0.2325 0.4282 0.050 Uiso 1 1 calc R
H52B H 0.0892 0.1750 0.3879 0.050 Uiso 1 1 calc R
C53 C 0.1630(3) 0.2261(3) 0.3374(2) 0.0667(13) Uani 1 1 d .
H53A H 0.2128 0.2573 0.3500 0.080 Uiso 1 1 calc R
H53B H 0.1815 0.1783 0.3276 0.080 Uiso 1 1 calc R
C54 C 0.1011(3) 0.2566(2) 0.28343(18) 0.0496(10) Uani 1 1 d .
H54A H 0.1300 0.2818 0.2553 0.060 Uiso 1 1 calc R
H54B H 0.0652 0.2188 0.2600 0.060 Uiso 1 1 calc R

loop_
_atom_site_aniso_label
_atom_site_aniso_U_11
_atom_site_aniso_U_22
_atom_site_aniso_U_33
_atom_site_aniso_U_23
_atom_site_aniso_U_13
_atom_site_aniso_U_12
Zn1 0.01554(16) 0.02052(16) 0.01672(17) 0.00450(12) 0.00181(13) -0.00127(12)
Zn2 0.01672(16) 0.01556(15) 0.01596(17) 0.00238(12) 0.00253(13) -0.00034(12)
Cl1 0.0248(4) 0.0306(4) 0.0202(4) -0.0013(3) 0.0076(3) -0.0094(3)
Cl2 0.0292(4) 0.0211(3) 0.0357(4) 0.0020(3) 0.0066(3) -0.0028(3)
Cl3 0.0213(3) 0.0321(4) 0.0196(4) -0.0012(3) 0.0064(3) -0.0064(3)
Cl4 0.0403(4) 0.0176(3) 0.0369(5) -0.0048(3) 0.0007(4) 0.0008(3)
Li1 0.021(2) 0.032(3) 0.013(2) 0.0001(19) 0.003(2) -0.002(2)
Li2 0.020(2) 0.036(3) 0.017(2) 0.002(2) 0.005(2) 0.003(2)
N1 0.0164(11) 0.0197(11) 0.0163(12) 0.0040(9) 0.0038(10) 0.0000(9)
N2 0.0155(11) 0.0169(11) 0.0156(12) 0.0026(9) 0.0027(9) 0.0001(8)
N3 0.0159(11) 0.0183(11) 0.0146(12) 0.0015(9) 0.0011(9) -0.0034(9)
N4 0.0153(11) 0.0186(11) 0.0122(11) -0.0001(9) 0.0011(9) -0.0021(9)
N5 0.0221(12) 0.0229(12) 0.0168(12) -0.0019(9) 0.0065(10) -0.0025(9)
N6 0.0187(11) 0.0176(11) 0.0140(12) 0.0000(9) 0.0037(10) -0.0010(9)
N7 0.0172(11) 0.0153(10) 0.0154(12) 0.0012(9) 0.0013(10) -0.0011(9)
N8 0.0173(11) 0.0165(11) 0.0135(11) 0.0002(8) 0.0003(9) 0.0001(9)
N9 0.0171(11) 0.0149(10) 0.0157(12) 0.0020(8) 0.0039(10) -0.0015(8)
N10 0.0155(11) 0.0146(10) 0.0135(11) 0.0031(8) 0.0033(9) 0.0010(8)
N11 0.0231(12) 0.0173(11) 0.0139(12) -0.0019(9) 0.0054(10) 0.0003(9)
N12 0.0198(11) 0.0162(10) 0.0127(11) -0.0003(8) 0.0057(10) -0.0004(9)
O1 0.0274(11) 0.0238(10) 0.0179(10) -0.0010(8) 0.0092(9) -0.0018(8)
O2 0.0195(10) 0.0278(10) 0.0149(10) -0.0023(8) 0.0014(8) -0.0027(8)
O3 0.0238(10) 0.0183(9) 0.0197(10) 0.0000(8) 0.0039(8) 0.0030(8)
O4 0.0226(11) 0.0376(12) 0.0198(11) 0.0030(9) 0.0063(9) 0.0037(9)
O5 0.0245(10) 0.0207(9) 0.0190(10) -0.0044(8) 0.0093(9) -0.0043(8)
O6 0.0217(10) 0.0192(9) 0.0224(11) -0.0004(8) 0.0060(9) 0.0044(8)
O7 0.0181(10) 0.0214(9) 0.0164(10) -0.0017(7) 0.0032(8) -0.0008(7)
O8 0.0232(11) 0.0256(10) 0.0321(12) -0.0015(9) 0.0005(10) 0.0048(8)
O9 0.0199(10) 0.0185(9) 0.0238(11) -0.0011(8) 0.0051(9) 0.0012(8)
O10 0.0735(19) 0.0402(14) 0.0509(17) 0.0129(12) 0.0125(15) 0.0263(13)
S1 0.0168(3) 0.0185(3) 0.0128(3) -0.0009(2) 0.0026(3) -0.0007(2)
S2 0.0164(3) 0.0159(3) 0.0137(3) -0.0014(2) 0.0044(3) -0.0002(2)
C1 0.0152(13) 0.0231(14) 0.0252(16) -0.0021(11) 0.0068(12) -0.0015(11)
C2 0.0179(14) 0.0253(14) 0.0251(16) 0.0035(12) 0.0037(12) 0.0037(11)
C3 0.0196(14) 0.0199(13) 0.0179(15) 0.0023(11) 0.0016(12) 0.0021(11)
C4 0.0195(15) 0.0299(16) 0.0258(17) 0.0109(12) 0.0025(13) 0.0050(12)
C5 0.0347(18) 0.047(2) 0.0226(17) 0.0109(14) 0.0011(15) 0.0077(15)
C6 0.0398(19) 0.0244(16) 0.044(2) 0.0113(14) 0.0092(16) 0.0027(14)
C7 0.0244(15) 0.0195(13) 0.0147(14) 0.0038(11) 0.0013(12) -0.0002(11)
C8 0.0206(14) 0.0212(13) 0.0165(15) 0.0028(11) -0.0025(12) 0.0008(11)
C9 0.0189(14) 0.0202(13) 0.0161(14) -0.0030(10) 0.0003(12) 0.0009(11)
C10 0.0162(14) 0.0307(15) 0.0194(15) 0.0034(12) -0.0008(12) -0.0042(11)
C11 0.0196(15) 0.0395(18) 0.0310(18) -0.0001(14) 0.0053(14) -0.0018(13)
C12 0.0268(16) 0.0273(16) 0.0337(18) 0.0022(13) -0.0001(14) -0.0074(13)
C13 0.0168(13) 0.0176(13) 0.0230(15) -0.0004(11) 0.0027(12) -0.0023(10)
C14 0.0260(15) 0.0217(14) 0.0230(15) 0.0033(11) 0.0093(13) -0.0025(11)
C15 0.0183(14) 0.0249(14) 0.0180(14) 0.0008(11) 0.0044(12) -0.0003(11)
C16 0.0308(16) 0.0273(15) 0.0202(15) -0.0002(12) 0.0112(13) 0.0002(12)
C17 0.0335(18) 0.0472(19) 0.0296(18) 0.0062(15) 0.0146(15) 0.0160(15)
C18 0.040(2) 0.064(2) 0.0193(17) 0.0020(15) 0.0080(15) 0.0190(17)
C19 0.0145(13) 0.0164(12) 0.0117(13) 0.0009(10) 0.0012(11) -0.0006(10)
C20 0.0328(18) 0.054(2) 0.0220(18) 0.0054(15) 0.0013(15) 0.0068(16)
C21 0.066(3) 0.195(6) 0.062(3) 0.070(4) 0.042(3) 0.088(4)
C22 0.0298(17) 0.0348(17) 0.0386(19) -0.0081(14) 0.0108(15) 0.0045(14)
C23 0.0248(16) 0.0379(17) 0.0253(17) -0.0053(13) 0.0081(14) -0.0054(13)
C24 0.0250(15) 0.0184(13) 0.0147(14) 0.0027(10) 0.0006(12) 0.0002(11)
C25 0.0251(15) 0.0231(14) 0.0145(14) 0.0039(11) -0.0036(12) 0.0037(11)
C26 0.0210(14) 0.0185(13) 0.0190(15) -0.0011(11) 0.0010(12) 0.0020(11)
C27 0.0209(15) 0.0275(15) 0.0245(16) 0.0047(12) -0.0035(13) -0.0031(12)
C28 0.0230(16) 0.0411(18) 0.0355(19) -0.0020(15) 0.0038(14) -0.0071(14)
C29 0.038(2) 0.0378(19) 0.049(2) -0.0139(16) 0.0056(18) -0.0131(15)
C30 0.0161(13) 0.0192(13) 0.0188(14) -0.0029(11) 0.0060(12) -0.0004(10)
C31 0.0158(13) 0.0194(13) 0.0188(15) -0.0014(11) 0.0022(12) 0.0045(10)
C32 0.0188(14) 0.0184(13) 0.0132(14) -0.0020(10) 0.0026(11) 0.0038(10)
C33 0.0198(14) 0.0193(13) 0.0212(15) 0.0060(11) 0.0056(12) 0.0050(11)
C34 0.0333(17) 0.0202(14) 0.0252(16) 0.0054(12) 0.0049(14) 0.0047(12)
C35 0.0258(15) 0.0320(16) 0.0186(15) 0.0059(12) 0.0046(13) 0.0074(12)
C36 0.0252(15) 0.0135(12) 0.0174(14) -0.0014(10) 0.0044(12) -0.0012(10)
C37 0.0326(16) 0.0178(13) 0.0203(15) -0.0021(11) 0.0101(13) -0.0070(11)
C38 0.0210(14) 0.0191(13) 0.0149(14) -0.0001(10) 0.0035(12) -0.0003(11)
C39 0.0260(15) 0.0207(13) 0.0197(15) -0.0029(11) 0.0082(13) -0.0049(11)
C40 0.0435(19) 0.0314(16) 0.0175(16) -0.0029(12) 0.0101(14) -0.0065(14)
C41 0.0291(18) 0.061(2) 0.038(2) -0.0097(17) 0.0155(16) 0.0039(16)
C42 0.0152(13) 0.0154(12) 0.0131(13) 0.0004(10) 0.0016(11) -0.0004(10)
C43 0.0237(16) 0.0365(18) 0.0343(19) -0.0098(14) -0.0069(14) 0.0058(13)
C44 0.0376(19) 0.050(2) 0.0262(18) 0.0112(15) 0.0024(15) 0.0005(16)
C45 0.119(4) 0.0283(19) 0.042(2) 0.0020(17) -0.009(3) 0.006(2)
C46 0.0328(18) 0.0394(18) 0.0284(18) -0.0009(14) 0.0092(15) 0.0111(14)
C47 0.0353(18) 0.0309(16) 0.0305(18) -0.0093(13) 0.0146(15) -0.0101(13)
C48 0.092(3) 0.037(2) 0.043(2) 0.0116(17) 0.024(2) -0.008(2)
C49 0.044(2) 0.0323(19) 0.059(3) 0.0092(17) -0.005(2) 0.0028(16)
C50 0.0244(16) 0.0249(15) 0.040(2) -0.0029(13) -0.0046(14) 0.0072(12)
C51 0.053(2) 0.060(2) 0.036(2) 0.0021(18) 0.0065(19) 0.027(2)
C52 0.047(2) 0.0308(18) 0.041(2) 0.0009(15) -0.0015(18) 0.0061(15)
C53 0.060(3) 0.076(3) 0.067(3) 0.011(2) 0.020(2) 0.034(2)
C54 0.064(3) 0.045(2) 0.044(2) 0.0050(17) 0.021(2) 0.0077(19)

loop_
_atom_type_symbol
_atom_type_description
_atom_type_scat_dispersion_real
_atom_type_scat_dispersion_imag
_atom_type_scat_source
C C 0.0033 0.0016 'International Tables Vol C Tables 4.2.6.8 and 6.1.1.4'
H H 0.0000 0.0000 'International Tables Vol C Tables 4.2.6.8 and 6.1.1.4'
N N 0.0061 0.0033 'International Tables Vol C Tables 4.2.6.8 and 6.1.1.4'
O O 0.0106 0.0060 'International Tables Vol C Tables 4.2.6.8 and 6.1.1.4'
S S 0.1246 0.1234 'International Tables Vol C Tables 4.2.6.8 and 6.1.1.4'
Cl Cl 0.1484 0.1585 'International Tables Vol C Tables 4.2.6.8 and 6.1.1.4'
Zn Zn 0.2839 1.4301 'International Tables Vol C Tables 4.2.6.8 and 6.1.1.4'
Li Li -0.0003 0.0001 'International Tables Vol C Tables 4.2.6.8 and 6.1.1.4'

loop_
_geom_angle_atom_site_label_1
_geom_angle_atom_site_label_2
_geom_angle_atom_site_label_3
_geom_angle
_geom_angle_site_symmetry_1
_geom_angle_site_symmetry_3
N1 Zn1 N3 90.96(8) . .
N1 Zn1 Cl2 111.87(6) . .
N3 Zn1 Cl2 113.73(7) . .
N1 Zn1 Cl1 117.21(6) . .
N3 Zn1 Cl1 110.93(6) . .
Cl2 Zn1 Cl1 110.87(3) . .
N7 Zn2 N9 91.54(8) . .
N7 Zn2 Cl3 115.37(6) . .
N9 Zn2 Cl3 116.55(6) . .
N7 Zn2 Cl4 106.63(7) . .
N9 Zn2 Cl4 111.43(6) . .
Cl3 Zn2 Cl4 113.16(3) . .
Zn1 Cl1 Li1 103.85(10) . .
O1 Li1 O2 120.2(2) . 3
O1 Li1 O4 105.3(2) . .
O2 Li1 O4 111.6(2) 3 .
O1 Li1 Cl1 95.85(19) . .
O2 Li1 Cl1 115.4(2) 3 .
O4 Li1 Cl1 106.7(2) . .
O8 Li2 O9 111.6(2) . .
O8 Li2 O5 106.9(2) . .
O9 Li2 O5 132.1(3) . .
O8 Li2 O7 99.7(2) . 3_676
O9 Li2 O7 98.0(2) . 3_676
O5 Li2 O7 102.6(2) . 3_676
C3 N1 N2 106.1(2) . .
C3 N1 Zn1 127.82(17) . .
N2 N1 Zn1 123.57(16) . .
C1 N2 N1 109.6(2) . .
C1 N2 C19 124.3(2) . .
N1 N2 C19 122.36(19) . .
C9 N3 N4 105.8(2) . .
C9 N3 Zn1 128.36(17) . .
N4 N3 Zn1 125.75(16) . .
C7 N4 N3 110.2(2) . .
C7 N4 C19 124.1(2) . .
N3 N4 C19 124.3(2) . .
C15 N5 N6 104.1(2) . .
C13 N6 N5 111.7(2) . .
C13 N6 C19 130.7(2) . .
N5 N6 C19 117.5(2) . .
C26 N7 N8 106.4(2) . .
C26 N7 Zn2 127.11(17) . .
N8 N7 Zn2 125.21(17) . .
C24 N8 N7 110.1(2) . .
C24 N8 C42 125.6(2) . .
N7 N8 C42 122.6(2) . .
C32 N9 N10 106.05(19) . .
C32 N9 Zn2 128.15(17) . .
N10 N9 Zn2 123.12(16) . .
C30 N10 N9 109.8(2) . .
C30 N10 C42 124.9(2) . .
N9 N10 C42 122.20(19) . .
C38 N11 N12 104.6(2) . .
C36 N12 N11 111.55(19) . .
C36 N12 C42 130.7(2) . .
N11 N12 C42 117.69(19) . .
S1 O1 Li1 153.81(19) . .
S1 O2 Li1 135.71(17) . 3
C20 O4 C23 108.4(2) . .
C20 O4 Li1 119.2(2) . .
C23 O4 Li1 122.1(2) . .
S2 O5 Li2 136.51(18) . .
S2 O7 Li2 137.64(17) . 3_676
C46 O8 C43 105.1(2) . .
C46 O8 Li2 121.8(2) . .
C43 O8 Li2 118.3(2) . .
C47 O9 C50 109.6(2) . .
C47 O9 Li2 124.8(2) . .
C50 O9 Li2 116.7(2) . .
C51 O10 C54 109.0(3) . .
O3 S1 O1 114.88(11) . .
O3 S1 O2 115.38(11) . .
O1 S1 O2 113.39(11) . .
O3 S1 C19 104.90(11) . .
O1 S1 C19 102.52(11) . .
O2 S1 C19 103.74(11) . .
O6 S2 O5 115.05(11) . .
O6 S2 O7 115.28(11) . .
O5 S2 O7 113.60(11) . .
O6 S2 C42 103.91(11) . .
O5 S2 C42 103.01(11) . .
O7 S2 C42 103.89(11) . .
C2 C1 N2 108.1(2) . .
C1 C2 C3 105.7(2) . .
N1 C3 C2 110.4(2) . .
N1 C3 C4 120.9(2) . .
C2 C3 C4 128.6(2) . .
C3 C4 C5 109.9(2) . .
C3 C4 C6 110.1(2) . .
C5 C4 C6 110.9(2) . .
N4 C7 C8 107.8(2) . .
C7 C8 C9 106.0(2) . .
N3 C9 C8 110.1(2) . .
N3 C9 C10 121.0(2) . .
C8 C9 C10 128.8(2) . .
C9 C10 C11 110.1(2) . .
C9 C10 C12 110.5(2) . .
C11 C10 C12 110.7(2) . .
C14 C13 N6 106.4(2) . .
C13 C14 C15 106.2(2) . .
N5 C15 C14 111.6(2) . .
N5 C15 C16 120.9(2) . .
C14 C15 C16 127.5(2) . .
C15 C16 C18 110.7(2) . .
C15 C16 C17 109.9(2) . .
C18 C16 C17 110.7(2) . .
N6 C19 N2 108.00(19) . .
N6 C19 N4 107.6(2) . .
N2 C19 N4 112.6(2) . .
N6 C19 S1 110.63(16) . .
N2 C19 S1 109.32(17) . .
N4 C19 S1 108.62(16) . .
O4 C20 C21 107.8(3) . .
C20 C21 C22 109.2(3) . .
C21 C22 C23 104.4(3) . .
O4 C23 C22 106.0(2) . .
N8 C24 C25 107.5(2) . .
C24 C25 C26 106.0(2) . .
N7 C26 C25 109.9(2) . .
N7 C26 C27 121.2(2) . .
C25 C26 C27 128.9(3) . .
C26 C27 C29 110.6(2) . .
C26 C27 C28 110.4(2) . .
C29 C27 C28 111.0(3) . .
C31 C30 N10 107.7(2) . .
C30 C31 C32 106.0(2) . .
N9 C32 C31 110.4(2) . .
N9 C32 C33 120.8(2) . .
C31 C32 C33 128.8(2) . .
C32 C33 C35 109.4(2) . .
C32 C33 C34 110.1(2) . .
C35 C33 C34 111.4(2) . .
C37 C36 N12 106.4(2) . .
C36 C37 C38 106.1(2) . .
N11 C38 C37 111.4(2) . .
N11 C38 C39 121.3(2) . .
C37 C38 C39 127.3(2) . .
C38 C39 C40 110.2(2) . .
C38 C39 C41 110.6(2) . .
C40 C39 C41 111.2(2) . .
N12 C42 N10 107.66(19) . .
N12 C42 N8 107.1(2) . .
N10 C42 N8 112.48(19) . .
N12 C42 S2 110.46(16) . .
N10 C42 S2 110.20(17) . .
N8 C42 S2 108.88(16) . .
O8 C43 C44 105.4(2) . .
C43 C44 C45 104.1(3) . .
C46 C45 C44 105.4(3) . .
O8 C46 C45 105.1(3) . .
O9 C47 C48 103.4(3) . .
C49 C48 C47 103.1(3) . .
C50 C49 C48 102.8(3) . .
O9 C50 C49 107.1(3) . .
O10 C51 C52 108.0(3) . .
C53 C52 C51 103.4(3) . .
C54 C53 C52 103.7(3) . .
O10 C54 C53 104.3(3) . .

loop_
_geom_bond_atom_site_label_1
_geom_bond_atom_site_label_2
_geom_bond_distance
_geom_bond_site_symmetry_2
Zn1 N1 2.023(2) .
Zn1 N3 2.031(2) .
Zn1 Cl2 2.2241(10) .
Zn1 Cl1 2.2466(8) .
Zn2 N7 2.025(2) .
Zn2 N9 2.034(2) .
Zn2 Cl3 2.2077(8) .
Zn2 Cl4 2.2324(9) .
Cl1 Li1 2.393(5) .
Li1 O1 1.900(5) .
Li1 O2 1.915(5) 3
Li1 O4 1.930(5) .
Li2 O8 1.960(5) .
Li2 O9 1.970(5) .
Li2 O5 1.982(5) .
Li2 O7 2.057(5) 3_676
N1 C3 1.332(3) .
N1 N2 1.380(3) .
N2 C1 1.363(3) .
N2 C19 1.460(3) .
N3 C9 1.340(3) .
N3 N4 1.371(3) .
N4 C7 1.354(3) .
N4 C19 1.466(3) .
N5 C15 1.322(3) .
N5 N6 1.382(3) .
N6 C13 1.364(3) .
N6 C19 1.434(3) .
N7 C26 1.332(3) .
N7 N8 1.366(3) .
N8 C24 1.358(3) .
N8 C42 1.470(3) .
N9 C32 1.329(3) .
N9 N10 1.375(3) .
N10 C30 1.361(3) .
N10 C42 1.458(3) .
N11 C38 1.318(3) .
N11 N12 1.378(3) .
N12 C36 1.367(3) .
N12 C42 1.436(3) .
O1 S1 1.4445(18) .
O2 S1 1.4501(19) .
O2 Li1 1.915(5) 3
O3 S1 1.4316(19) .
O4 C20 1.431(4) .
O4 C23 1.439(3) .
O5 S2 1.4465(18) .
O6 S2 1.4391(19) .
O7 S2 1.4467(19) .
O7 Li2 2.057(5) 3_676
O8 C46 1.425(3) .
O8 C43 1.439(4) .
O9 C47 1.442(3) .
O9 C50 1.449(3) .
O10 C51 1.405(4) .
O10 C54 1.406(4) .
S1 C19 1.874(3) .
S2 C42 1.880(2) .
C1 C2 1.360(4) .
C2 C3 1.405(4) .
C3 C4 1.500(4) .
C4 C5 1.525(4) .
C4 C6 1.526(4) .
C7 C8 1.361(4) .
C8 C9 1.398(4) .
C9 C10 1.505(4) .
C10 C11 1.529(4) .
C10 C12 1.529(4) .
C13 C14 1.356(4) .
C14 C15 1.408(4) .
C15 C16 1.505(4) .
C16 C18 1.519(4) .
C16 C17 1.525(4) .
C20 C21 1.436(5) .
C21 C22 1.468(5) .
C22 C23 1.513(4) .
C24 C25 1.365(4) .
C25 C26 1.402(4) .
C26 C27 1.498(4) .
C27 C29 1.520(4) .
C27 C28 1.528(4) .
C30 C31 1.360(4) .
C31 C32 1.401(3) .
C32 C33 1.502(3) .
C33 C35 1.528(4) .
C33 C34 1.533(4) .
C36 C37 1.356(3) .
C37 C38 1.412(4) .
C38 C39 1.496(3) .
C39 C40 1.521(4) .
C39 C41 1.522(4) .
C43 C44 1.509(4) .
C44 C45 1.510(5) .
C45 C46 1.479(5) .
C47 C48 1.539(5) .
C48 C49 1.493(5) .
C49 C50 1.482(4) .
C51 C52 1.499(5) .
C52 C53 1.499(5) .
C53 C54 1.492(5) .

loop_
_geom_torsion_atom_site_label_1
_geom_torsion_atom_site_label_2
_geom_torsion_atom_site_label_3
_geom_torsion_atom_site_label_4
_geom_torsion
_geom_torsion_site_symmetry_1
_geom_torsion_site_symmetry_4
N1 Zn1 Cl1 Li1 -39.12(14) . .
N3 Zn1 Cl1 Li1 63.40(14) . .
Cl2 Zn1 Cl1 Li1 -169.23(12) . .
Zn1 Cl1 Li1 O1 -8.80(19) . .
Zn1 Cl1 Li1 O2 118.70(19) . 3
Zn1 Cl1 Li1 O4 -116.67(16) . .
N3 Zn1 N1 C3 163.6(2) . .
Cl2 Zn1 N1 C3 47.4(2) . .
Cl1 Zn1 N1 C3 -82.2(2) . .
N3 Zn1 N1 N2 4.26(19) . .
Cl2 Zn1 N1 N2 -111.87(18) . .
Cl1 Zn1 N1 N2 118.48(17) . .
C3 N1 N2 C1 1.9(3) . .
Zn1 N1 N2 C1 164.99(17) . .
C3 N1 N2 C19 160.8(2) . .
Zn1 N1 N2 C19 -36.1(3) . .
N1 Zn1 N3 C9 -170.4(2) . .
Cl2 Zn1 N3 C9 -55.9(2) . .
Cl1 Zn1 N3 C9 69.8(2) . .
N1 Zn1 N3 N4 6.33(19) . .
Cl2 Zn1 N3 N4 120.81(17) . .
Cl1 Zn1 N3 N4 -113.40(18) . .
C9 N3 N4 C7 -2.1(3) . .
Zn1 N3 N4 C7 -179.50(17) . .
C9 N3 N4 C19 -169.4(2) . .
Zn1 N3 N4 C19 13.3(3) . .
C15 N5 N6 C13 -0.4(3) . .
C15 N5 N6 C19 -178.2(2) . .
N9 Zn2 N7 C26 165.8(2) . .
Cl3 Zn2 N7 C26 -73.7(2) . .
Cl4 Zn2 N7 C26 52.9(2) . .
N9 Zn2 N7 N8 0.51(19) . .
Cl3 Zn2 N7 N8 121.01(17) . .
Cl4 Zn2 N7 N8 -112.41(18) . .
C26 N7 N8 C24 1.9(3) . .
Zn2 N7 N8 C24 169.70(17) . .
C26 N7 N8 C42 168.0(2) . .
Zn2 N7 N8 C42 -24.2(3) . .
N7 Zn2 N9 C32 -163.8(2) . .
Cl3 Zn2 N9 C32 76.7(2) . .
Cl4 Zn2 N9 C32 -55.3(2) . .
N7 Zn2 N9 N10 -5.00(18) . .
Cl3 Zn2 N9 N10 -124.52(16) . .
Cl4 Zn2 N9 N10 103.54(17) . .
C32 N9 N10 C30 -1.8(3) . .
Zn2 N9 N10 C30 -164.65(16) . .
C32 N9 N10 C42 -163.0(2) . .
Zn2 N9 N10 C42 34.2(3) . .
C38 N11 N12 C36 0.3(3) . .
C38 N11 N12 C42 -177.8(2) . .
O2 Li1 O1 S1 67.1(5) 3 .
O4 Li1 O1 S1 -59.9(5) . .
Cl1 Li1 O1 S1 -169.0(3) . .
O1 Li1 O4 C20 -27.2(3) . .
O2 Li1 O4 C20 -159.2(2) 3 .
Cl1 Li1 O4 C20 73.9(3) . .
O1 Li1 O4 C23 -168.3(2) . .
O2 Li1 O4 C23 59.7(3) 3 .
Cl1 Li1 O4 C23 -67.2(3) . .
O8 Li2 O5 S2 93.9(3) . .
O9 Li2 O5 S2 -123.8(3) . .
O7 Li2 O5 S2 -10.6(4) 3_676 .
O9 Li2 O8 C46 87.0(3) . .
O5 Li2 O8 C46 -122.2(3) . .
O7 Li2 O8 C46 -15.7(3) 3_676 .
O9 Li2 O8 C43 -140.1(2) . .
O5 Li2 O8 C43 10.7(3) . .
O7 Li2 O8 C43 117.2(2) 3_676 .
O8 Li2 O9 C47 15.9(4) . .
O5 Li2 O9 C47 -125.1(3) . .
O7 Li2 O9 C47 119.8(2) 3_676 .
O8 Li2 O9 C50 159.7(2) . .
O5 Li2 O9 C50 18.6(4) . .
O7 Li2 O9 C50 -96.5(2) 3_676 .
Li1 O1 S1 O3 62.0(5) . .
Li1 O1 S1 O2 -73.7(4) . .
Li1 O1 S1 C19 175.2(4) . .
Li1 O2 S1 O3 -111.9(3) 3 .
Li1 O2 S1 O1 23.6(3) 3 .
Li1 O2 S1 C19 134.0(3) 3 .
Li2 O5 S2 O6 -76.8(3) . .
Li2 O5 S2 O7 59.2(3) . .
Li2 O5 S2 C42 170.9(3) . .
Li2 O7 S2 O6 26.4(3) 3_676 .
Li2 O7 S2 O5 -109.4(2) 3_676 .
Li2 O7 S2 C42 139.4(2) 3_676 .
N1 N2 C1 C2 -2.1(3) . .
C19 N2 C1 C2 -160.5(2) . .
N2 C1 C2 C3 1.4(3) . .
N2 N1 C3 C2 -1.0(3) . .
Zn1 N1 C3 C2 -163.12(19) . .
N2 N1 C3 C4 178.7(2) . .
Zn1 N1 C3 C4 16.5(4) . .
C1 C2 C3 N1 -0.3(3) . .
C1 C2 C3 C4 -179.9(3) . .
N1 C3 C4 C5 122.7(3) . .
C2 C3 C4 C5 -57.7(4) . .
N1 C3 C4 C6 -114.8(3) . .
C2 C3 C4 C6 64.8(4) . .
N3 N4 C7 C8 2.1(3) . .
C19 N4 C7 C8 169.3(2) . .
N4 C7 C8 C9 -1.1(3) . .
N4 N3 C9 C8 1.4(3) . .
Zn1 N3 C9 C8 178.66(17) . .
N4 N3 C9 C10 -176.8(2) . .
Zn1 N3 C9 C10 0.5(3) . .
C7 C8 C9 N3 -0.2(3) . .
C7 C8 C9 C10 177.8(3) . .
N3 C9 C10 C11 -137.9(3) . .
C8 C9 C10 C11 44.3(4) . .
N3 C9 C10 C12 99.5(3) . .
C8 C9 C10 C12 -78.3(3) . .
N5 N6 C13 C14 0.1(3) . .
C19 N6 C13 C14 177.5(3) . .
N6 C13 C14 C15 0.3(3) . .
N6 N5 C15 C14 0.5(3) . .
N6 N5 C15 C16 -178.2(2) . .
C13 C14 C15 N5 -0.5(3) . .
C13 C14 C15 C16 178.2(3) . .
N5 C15 C16 C18 -124.4(3) . .
C14 C15 C16 C18 57.0(4) . .
N5 C15 C16 C17 112.9(3) . .
C14 C15 C16 C17 -65.6(4) . .
C13 N6 C19 N2 121.5(3) . .
N5 N6 C19 N2 -61.2(3) . .
C13 N6 C19 N4 -116.7(3) . .
N5 N6 C19 N4 60.7(3) . .
C13 N6 C19 S1 1.9(3) . .
N5 N6 C19 S1 179.20(17) . .
C1 N2 C19 N6 -29.2(3) . .
N1 N2 C19 N6 174.9(2) . .
C1 N2 C19 N4 -148.0(2) . .
N1 N2 C19 N4 56.2(3) . .
C1 N2 C19 S1 91.2(2) . .
N1 N2 C19 S1 -64.6(3) . .
C7 N4 C19 N6 31.9(3) . .
N3 N4 C19 N6 -162.6(2) . .
C7 N4 C19 N2 150.9(2) . .
N3 N4 C19 N2 -43.6(3) . .
C7 N4 C19 S1 -87.9(2) . .
N3 N4 C19 S1 77.6(2) . .
O3 S1 C19 N6 -60.46(19) . .
O1 S1 C19 N6 179.20(17) . .
O2 S1 C19 N6 60.99(19) . .
O3 S1 C19 N2 -179.27(15) . .
O1 S1 C19 N2 60.39(18) . .
O2 S1 C19 N2 -57.82(18) . .
O3 S1 C19 N4 57.45(18) . .
O1 S1 C19 N4 -62.88(18) . .
O2 S1 C19 N4 178.90(15) . .
C23 O4 C20 C21 -16.3(4) . .
Li1 O4 C20 C21 -162.2(4) . .
O4 C20 C21 C22 4.2(6) . .
C20 C21 C22 C23 8.6(6) . .
C20 O4 C23 C22 21.4(3) . .
Li1 O4 C23 C22 166.2(2) . .
C21 C22 C23 O4 -18.1(4) . .
N7 N8 C24 C25 -1.9(3) . .
C42 N8 C24 C25 -167.5(2) . .
N8 C24 C25 C26 1.1(3) . .
N8 N7 C26 C25 -1.2(3) . .
Zn2 N7 C26 C25 -168.66(17) . .
N8 N7 C26 C27 178.0(2) . .
Zn2 N7 C26 C27 10.6(3) . .
C24 C25 C26 N7 0.0(3) . .
C24 C25 C26 C27 -179.1(3) . .
N7 C26 C27 C29 -116.1(3) . .
C25 C26 C27 C29 62.9(4) . .
N7 C26 C27 C28 120.6(3) . .
C25 C26 C27 C28 -60.3(4) . .
N9 N10 C30 C31 1.9(3) . .
C42 N10 C30 C31 162.4(2) . .
N10 C30 C31 C32 -1.2(3) . .
N10 N9 C32 C31 1.1(3) . .
Zn2 N9 C32 C31 162.74(17) . .
N10 N9 C32 C33 -179.4(2) . .
Zn2 N9 C32 C33 -17.8(3) . .
C30 C31 C32 N9 0.0(3) . .
C30 C31 C32 C33 -179.4(2) . .
N9 C32 C33 C35 -132.7(2) . .
C31 C32 C33 C35 46.6(3) . .
N9 C32 C33 C34 104.4(3) . .
C31 C32 C33 C34 -76.2(3) . .
N11 N12 C36 C37 0.1(3) . .
C42 N12 C36 C37 177.8(3) . .
N12 C36 C37 C38 -0.4(3) . .
N12 N11 C38 C37 -0.6(3) . .
N12 N11 C38 C39 179.8(2) . .
C36 C37 C38 N11 0.6(3) . .
C36 C37 C38 C39 -179.8(3) . .
N11 C38 C39 C40 114.6(3) . .
C37 C38 C39 C40 -64.9(4) . .
N11 C38 C39 C41 -122.0(3) . .
C37 C38 C39 C41 58.5(4) . .
C36 N12 C42 N10 -120.0(3) . .
N11 N12 C42 N10 57.6(3) . .
C36 N12 C42 N8 118.8(3) . .
N11 N12 C42 N8 -63.6(3) . .
C36 N12 C42 S2 0.3(3) . .
N11 N12 C42 S2 178.00(17) . .
C30 N10 C42 N12 26.8(3) . .
N9 N10 C42 N12 -175.0(2) . .
C30 N10 C42 N8 144.6(2) . .
N9 N10 C42 N8 -57.2(3) . .
C30 N10 C42 S2 -93.7(2) . .
N9 N10 C42 S2 64.5(3) . .
C24 N8 C42 N12 -26.6(3) . .
N7 N8 C42 N12 169.5(2) . .
C24 N8 C42 N10 -144.7(2) . .
N7 N8 C42 N10 51.4(3) . .
C24 N8 C42 S2 92.9(2) . .
N7 N8 C42 S2 -71.1(2) . .
O6 S2 C42 N12 61.47(19) . .
O5 S2 C42 N12 -178.20(17) . .
O7 S2 C42 N12 -59.49(19) . .
O6 S2 C42 N10 -179.70(16) . .
O5 S2 C42 N10 -59.37(18) . .
O7 S2 C42 N10 59.34(18) . .
O6 S2 C42 N8 -55.90(18) . .
O5 S2 C42 N8 64.43(18) . .
O7 S2 C42 N8 -176.86(15) . .
C46 O8 C43 C44 36.1(3) . .
Li2 O8 C43 C44 -103.9(3) . .
O8 C43 C44 C45 -18.8(4) . .
C43 C44 C45 C46 -4.4(4) . .
C43 O8 C46 C45 -39.0(3) . .
Li2 O8 C46 C45 99.1(3) . .
C44 C45 C46 O8 26.3(4) . .
C50 O9 C47 C48 16.2(3) . .
Li2 O9 C47 C48 162.1(3) . .
O9 C47 C48 C49 -32.9(3) . .
C47 C48 C49 C50 36.8(4) . .
C47 O9 C50 C49 6.9(3) . .
Li2 O9 C50 C49 -142.0(3) . .
C48 C49 C50 O9 -27.7(4) . .
C54 O10 C51 C52 14.5(4) . .
O10 C51 C52 C53 7.6(4) . .
C51 C52 C53 C54 -25.2(4) . .
C51 O10 C54 C53 -30.7(4) . .
C52 C53 C54 O10 34.4(4) . .
